data_7241535
loop_
_publ_author_name
'Song, Xue-Qin'
'Xia, Xue-Li'
'Song, Fu-Qiang'
'Liu, Guo-Hua'
'Wang, Li'

_publ_section_title
;
 Tuning the coordination behavior of an unexplored asymmetric multidentate
 ligand for developing diverse heterometallic architectures with
 luminescent and magnetic properties
;
_journal_issue 4
_journal_name_full CrystEngComm
_journal_page_first 1000
_journal_page_last 1012
_journal_paper_doi 10.1039/D0CE01298J
_journal_volume 23
_journal_year 2021
_chemical_formula_moiety 'C46 H56 N6 Ni2 O28 Tb2, 4(C2 H3 N), 2(H2 O)'
_chemical_formula_sum 'C54 H70 N10 Ni2 O30 Tb2'
_chemical_formula_weight 1776.46
_space_group_crystal_system monoclinic
_space_group_IT_number 15
_space_group_name_Hall '-C 2yc'
_space_group_name_H-M_alt 'C 1 2/c 1'
_atom_sites_solution_hydrogens mixed
_audit_creation_date 2017-10-21
_audit_creation_method
;
Olex2 1.2
(compiled 2017.08.10 svn.r3458 for OlexSys, GUI svn.r5381)
;
_audit_update_record
;
2020-07-19 deposited with the CCDC.	2020-11-23 downloaded from the CCDC.
;
_cell_angle_alpha 90
_cell_angle_beta 91.002(3)
_cell_angle_gamma 90
_cell_formula_units_Z 4
_cell_length_a 35.0049(13)
_cell_length_b 12.2103(10)
_cell_length_c 17.8898(9)
_cell_measurement_reflns_used 4491
_cell_measurement_temperature 173(2)
_cell_measurement_theta_max 27.74
_cell_measurement_theta_min 3.73
_cell_volume 7645.3(8)
_computing_molecular_graphics 'Olex2 (Dolomanov et al., 2009)'
_computing_publication_material 'Olex2 (Dolomanov et al., 2009)'
_computing_structure_refinement 'ShelXL (Sheldrick, 2015)'
_diffrn_ambient_temperature 173(2)
_diffrn_detector_area_resol_mean 16.0733
_diffrn_measured_fraction_theta_full 0.996
_diffrn_measured_fraction_theta_max 0.996
_diffrn_measurement_device_type 'SuperNova, Dual, Cu at zero, Eos'
_diffrn_measurement_method '\w scans'
_diffrn_radiation_type MoK\a
_diffrn_radiation_wavelength 0.71073
_diffrn_reflns_av_R_equivalents 0.0461
_diffrn_reflns_av_unetI/netI 0.0627
_diffrn_reflns_Laue_measured_fraction_full 0.996
_diffrn_reflns_Laue_measured_fraction_max 0.996
_diffrn_reflns_limit_h_max 41
_diffrn_reflns_limit_h_min -30
_diffrn_reflns_limit_k_max 13
_diffrn_reflns_limit_k_min -14
_diffrn_reflns_limit_l_max 20
_diffrn_reflns_limit_l_min -21
_diffrn_reflns_number 16008
_diffrn_reflns_point_group_measured_fraction_full 0.996
_diffrn_reflns_point_group_measured_fraction_max 0.996
_diffrn_reflns_theta_full 24.999
_diffrn_reflns_theta_max 24.999
_diffrn_reflns_theta_min 3.341
_diffrn_source 'SuperNova (Mo) X-ray Source'
_exptl_absorpt_coefficient_mu 2.395
_exptl_absorpt_correction_T_max 1.0000
_exptl_absorpt_correction_T_min 0.6610
_exptl_absorpt_correction_type multi-scan
_exptl_crystal_colour green
_exptl_crystal_density_diffrn 1.543
_exptl_crystal_description block
_exptl_crystal_F_000 3568
_exptl_crystal_size_max 0.24
_exptl_crystal_size_mid 0.20
_exptl_crystal_size_min 0.16
_refine_diff_density_max 2.033
_refine_diff_density_min -0.876
_refine_diff_density_rms 0.116
_refine_ls_extinction_method none
_refine_ls_goodness_of_fit_ref 1.058
_refine_ls_hydrogen_treatment mixed
_refine_ls_matrix_type full
_refine_ls_number_parameters 462
_refine_ls_number_reflns 6704
_refine_ls_number_restraints 14
_refine_ls_restrained_S_all 1.060
_refine_ls_R_factor_all 0.0640
_refine_ls_R_factor_gt 0.0449
_refine_ls_shift/su_max 0.001
_refine_ls_shift/su_mean 0.000
_refine_ls_structure_factor_coef Fsqd
_refine_ls_weighting_details 'w=1/[\s^2^(Fo^2^)+(0.0405P)^2^+31.1324P] where P=(Fo^2^+2Fc^2^)/3'
_refine_ls_weighting_scheme calc
_refine_ls_wR_factor_gt 0.1006
_refine_ls_wR_factor_ref 0.1147
_reflns_Friedel_coverage 0.000
_reflns_number_gt 5077
_reflns_number_total 6704
_reflns_threshold_expression 'I > 2\s(I)'
_cod_data_source_file d0ce01298j2.cif
_cod_data_source_block l5znni
_cod_depositor_comments 'Adding full bibliography for 7241533--7241538.cif.'
_cod_database_code 7241535
_shelx_shelxl_version_number 2014/7
_shelx_space_group_comment
;
The symmetry employed for this shelxl refinement is uniquely defined
by the following loop, which should always be used as a source of
symmetry information in preference to the above space-group names.
They are only intended as comments.
;
_olex2_refinement_description
;
1. Fixed Uiso
 At 1.2 times of:
  All C(H) groups, All C(H,H) groups, All N(H) groups
 At 1.5 times of:
  All C(H,H,H) groups, All O(H) groups
2. Restrained distances
 O15-H15A = O15-H15B
 0.82 with sigma of 0.02
3. Uiso/Uaniso restraints and constraints
Uanis(C23) \\sim Ueq, Uanis(C24) \\sim Ueq: with sigma of 0.01 and sigma for
terminal atoms of 0.02
4.a Ternary CH refined with riding coordinates:
 C10(H10)
4.b Secondary CH2 refined with riding coordinates:
 C9(H9A,H9B), C11(H11A,H11B)
4.c Aromatic/amide H refined with riding coordinates:
 C3(H3), C4(H4), C5(H5), C8(H8), C14(H14), C15(H15), C16(H16), N2(H2)
4.d Idealised Me refined as rotating group:
 C1(H1A,H1B,H1C), C19(H19A,H19B,H19C), C21(H21A,H21B,H21C), C23(H23A,H23B,
 H23C), C24(H24A,H24B,H24C), C27(H27A,H27B,H27C)
4.e Idealised tetrahedral OH refined as rotating group:
 O3(H3A), O14(H14B)
;
_olex2_submission_special_instructions 'No special instructions were received'

loop_
_space_group_symop_operation_xyz
'x, y, z'
'-x, y, -z+1/2'
'x+1/2, y+1/2, z'
'-x+1/2, y+1/2, -z+1/2'
'-x, -y, -z'
'x, -y, z-1/2'
'-x+1/2, -y+1/2, -z'
'x+1/2, -y+1/2, z-1/2'

loop_
_atom_site_label
_atom_site_type_symbol
_atom_site_fract_x
_atom_site_fract_y
_atom_site_fract_z
_atom_site_U_iso_or_equiv
_atom_site_adp_type
_atom_site_occupancy
_atom_site_site_symmetry_order
_atom_site_calc_flag
_atom_site_refinement_flags_posn
_atom_site_refinement_flags_adp
_atom_site_refinement_flags_occupancy
_atom_site_disorder_assembly
_atom_site_disorder_group
Tb1 Tb 0.17573(2) 0.72270(3) 0.30019(2) 0.03557(12) Uani 1 1 d . . . . .
Ni1 Ni 0.10773(2) 0.52217(7) 0.28730(4) 0.0316(2) Uani 1 1 d . . . . .
C1 C 0.25961(16) 0.6501(6) 0.4142(4) 0.0483(18) Uani 1 1 d . . . . .
H1A H 0.2577 0.6604 0.4672 0.072 Uiso 1 1 calc GR . . . .
H1B H 0.2653 0.7188 0.3909 0.072 Uiso 1 1 calc GR . . . .
H1C H 0.2796 0.5986 0.4043 0.072 Uiso 1 1 calc GR . . . .
C2 C 0.20980(15) 0.5153(6) 0.4181(3) 0.0363(15) Uani 1 1 d . . . . .
C3 C 0.22889(17) 0.4525(6) 0.4705(4) 0.0483(19) Uani 1 1 d . . . . .
H3 H 0.2538 0.4702 0.4847 0.058 Uiso 1 1 calc R . . . .
C4 C 0.21103(18) 0.3633(7) 0.5019(4) 0.056(2) Uani 1 1 d . . . . .
H4 H 0.2240 0.3210 0.5373 0.067 Uiso 1 1 calc R . . . .
C5 C 0.17424(17) 0.3365(7) 0.4812(4) 0.0475(18) Uani 1 1 d . . . . .
H5 H 0.1624 0.2767 0.5032 0.057 Uiso 1 1 calc R . . . .
C6 C 0.15420(15) 0.3991(6) 0.4268(3) 0.0362(15) Uani 1 1 d . . . . .
C7 C 0.17210(15) 0.4898(6) 0.3945(3) 0.0354(15) Uani 1 1 d . . . . .
C8 C 0.11472(15) 0.3647(6) 0.4108(3) 0.0354(15) Uani 1 1 d . . . . .
H8 H 0.1052 0.3084 0.4402 0.042 Uiso 1 1 calc R . . . .
C9 C 0.05299(15) 0.3563(6) 0.3592(3) 0.0401(16) Uani 1 1 d . . . . .
H9A H 0.0511 0.2995 0.3969 0.048 Uiso 1 1 calc R . . . .
H9B H 0.0479 0.3233 0.3107 0.048 Uiso 1 1 calc R . . . .
C10 C 0.02367(14) 0.4449(5) 0.3737(3) 0.0325(14) Uani 1 1 d . . . . .
H10 H 0.0224 0.4939 0.3304 0.039 Uiso 1 1 calc R . . . .
C11 C -0.01622(14) 0.3991(6) 0.3873(3) 0.0364(15) Uani 1 1 d . . . . .
H11A H -0.0251 0.3591 0.3435 0.044 Uiso 1 1 calc R . . . .
H11B H -0.0153 0.3488 0.4293 0.044 Uiso 1 1 calc R . . . .
C12 C -0.06126(14) 0.5423(6) 0.3486(3) 0.0341(15) Uani 1 1 d . . . . .
C13 C -0.07797(14) 0.6498(5) 0.3692(3) 0.0325(14) Uani 1 1 d . . . . .
C14 C -0.05948(17) 0.7151(6) 0.4229(3) 0.0404(16) Uani 1 1 d . . . . .
H14 H -0.0379 0.6878 0.4477 0.048 Uiso 1 1 calc R . . . .
C15 C -0.07227(19) 0.8187(6) 0.4401(4) 0.0489(18) Uani 1 1 d . . . . .
H15 H -0.0588 0.8620 0.4742 0.059 Uiso 1 1 calc R . . . .
C16 C -0.10537(17) 0.8572(6) 0.4059(3) 0.0431(16) Uani 1 1 d . . . . .
H16 H -0.1150 0.9254 0.4192 0.052 Uiso 1 1 calc R . . . .
C17 C -0.12404(16) 0.7963(6) 0.3530(3) 0.0365(16) Uani 1 1 d . . . . .
C18 C -0.11078(15) 0.6914(6) 0.3314(3) 0.0345(15) Uani 1 1 d . . . . .
C19 C -0.17509(19) 0.9274(6) 0.3400(4) 0.0533(19) Uani 1 1 d . . . . .
H19A H -0.1815 0.9189 0.3916 0.080 Uiso 1 1 calc GR . . . .
H19B H -0.1980 0.9404 0.3109 0.080 Uiso 1 1 calc GR . . . .
H19C H -0.1581 0.9885 0.3347 0.080 Uiso 1 1 calc GR . . . .
C20 C 0.24343(17) 0.7075(6) 0.2215(3) 0.0437(18) Uani 1 1 d . . . . .
C21 C 0.28117(17) 0.6966(7) 0.1831(4) 0.057(2) Uani 1 1 d . . . . .
H21A H 0.3002 0.6711 0.2183 0.085 Uiso 1 1 calc GR . . . .
H21B H 0.2887 0.7666 0.1638 0.085 Uiso 1 1 calc GR . . . .
H21C H 0.2787 0.6452 0.1427 0.085 Uiso 1 1 calc GR . . . .
C22 C 0.08675(19) 0.7325(7) 0.3674(4) 0.0502(19) Uani 1 1 d . . . . .
C23 C 0.0601(2) 0.7955(8) 0.4178(6) 0.096(4) Uani 1 1 d . U . . .
H23A H 0.0414 0.7464 0.4378 0.144 Uiso 1 1 calc GR . . . .
H23B H 0.0473 0.8518 0.3894 0.144 Uiso 1 1 calc GR . . . .
H23C H 0.0746 0.8282 0.4580 0.144 Uiso 1 1 calc GR . . . .
C24 C 0.1014(4) 0.0484(11) 0.3697(8) 0.152(5) Uani 1 1 d . U . . .
H24A H 0.1225 0.0454 0.4047 0.228 Uiso 1 1 calc GR . . . .
H24B H 0.0964 -0.0236 0.3504 0.228 Uiso 1 1 calc GR . . . .
H24C H 0.0792 0.0754 0.3944 0.228 Uiso 1 1 calc GR . . . .
C25 C 0.1107(3) 0.1204(10) 0.3092(7) 0.099(4) Uani 1 1 d . . . . .
C26 C 0.1342(4) 0.2372(12) 0.0604(6) 0.115(4) Uani 1 1 d . . . . .
C27 C 0.1415(3) 0.3463(7) 0.0375(4) 0.075(3) Uani 1 1 d . . . . .
H27A H 0.1386 0.3516 -0.0158 0.113 Uiso 1 1 calc GR . . . .
H27B H 0.1671 0.3663 0.0521 0.113 Uiso 1 1 calc GR . . . .
H27C H 0.1237 0.3949 0.0609 0.113 Uiso 1 1 calc GR . . . .
H15A H 0.2081(19) 0.4866(18) 0.171(4) 0.04(2) Uiso 1 1 d D . . . .
H14A H 0.1587(17) 0.401(5) 0.214(3) 0.032(17) Uiso 1 1 d . . . . .
H15B H 0.2238(18) 0.381(6) 0.186(5) 0.11(4) Uiso 1 1 d D . . . .
N1 N 0.09213(11) 0.4035(4) 0.3612(2) 0.0312(12) Uani 1 1 d . . . . .
N2 N -0.04236(12) 0.4879(4) 0.4029(2) 0.0352(13) Uani 1 1 d . . . . .
H2 H -0.0459 0.5064 0.4487 0.042 Uiso 1 1 calc R . . . .
N3 N 0.18515(16) 0.9075(6) 0.3989(4) 0.0551(16) Uani 1 1 d . . . . .
N4 N 0.1193(3) 0.1822(8) 0.2670(5) 0.099(3) Uani 1 1 d . . . . .
N5 N 0.1279(4) 0.1497(11) 0.0782(8) 0.192(7) Uani 1 1 d . . . . .
O1 O 0.22383(10) 0.6087(4) 0.3845(2) 0.0415(11) Uani 1 1 d . . . . .
O2 O 0.15564(10) 0.5572(4) 0.3461(2) 0.0363(10) Uani 1 1 d . . . . .
O3 O 0.03455(10) 0.5072(4) 0.4378(2) 0.0373(10) Uani 1 1 d . . . . .
H3A H 0.0483 0.5580 0.4252 0.056 Uiso 1 1 calc GR . . . .
O4 O -0.06223(10) 0.5044(4) 0.2835(2) 0.0391(11) Uani 1 1 d . . . . .
O5 O -0.13015(10) 0.6390(3) 0.2788(2) 0.0334(10) Uani 1 1 d . . . . .
O6 O -0.15674(10) 0.8291(4) 0.3138(2) 0.0408(11) Uani 1 1 d . . . . .
O7 O 0.21770(11) 0.6369(4) 0.2110(2) 0.0439(11) Uani 1 1 d . . . . .
O8 O 0.23761(11) 0.7869(4) 0.2641(3) 0.0473(12) Uani 1 1 d . . . . .
O9 O 0.11681(12) 0.7811(4) 0.3486(3) 0.0527(13) Uani 1 1 d . . . . .
O10 O 0.07757(10) 0.6368(4) 0.3510(2) 0.0374(10) Uani 1 1 d . . . . .
O11 O 0.19170(13) 0.8120(5) 0.4198(3) 0.0527(13) Uani 1 1 d . . . . .
O12 O 0.17842(12) 0.9229(4) 0.3292(3) 0.0510(12) Uani 1 1 d . . . . .
O13 O 0.18594(18) 0.9856(5) 0.4444(3) 0.0861(19) Uani 1 1 d . . . . .
O14 O 0.13488(13) 0.4037(4) 0.2237(3) 0.0498(13) Uani 1 1 d . . . . .
H14B H 0.1308 0.3430 0.2415 0.075 Uiso 1 1 calc GR . . . .
O15 O 0.20621(13) 0.4205(5) 0.1717(3) 0.0477(12) Uani 1 1 d D . . . .

loop_
_atom_site_aniso_label
_atom_site_aniso_U_11
_atom_site_aniso_U_22
_atom_site_aniso_U_33
_atom_site_aniso_U_23
_atom_site_aniso_U_13
_atom_site_aniso_U_12
Tb1 0.01889(16) 0.0618(2) 0.02599(17) -0.00313(15) -0.00171(11) -0.00448(14)
Ni1 0.0167(3) 0.0622(6) 0.0158(4) 0.0011(4) -0.0012(3) -0.0022(3)
C1 0.024(3) 0.069(5) 0.051(4) -0.008(4) -0.014(3) -0.002(3)
C2 0.021(3) 0.063(4) 0.025(3) -0.010(3) -0.002(2) 0.002(3)
C3 0.022(3) 0.084(6) 0.038(4) -0.004(4) -0.014(3) 0.009(3)
C4 0.034(4) 0.087(6) 0.046(4) 0.009(4) -0.014(3) 0.015(4)
C5 0.034(3) 0.075(5) 0.033(4) 0.004(4) -0.004(3) 0.006(3)
C6 0.025(3) 0.067(5) 0.017(3) 0.003(3) -0.002(2) 0.009(3)
C7 0.022(3) 0.069(5) 0.015(3) -0.008(3) 0.001(2) 0.003(3)
C8 0.024(3) 0.063(4) 0.019(3) 0.000(3) 0.004(2) 0.000(3)
C9 0.027(3) 0.071(5) 0.023(3) 0.002(3) 0.003(2) -0.001(3)
C10 0.020(3) 0.065(4) 0.013(3) 0.003(3) 0.000(2) 0.000(3)
C11 0.023(3) 0.067(5) 0.019(3) 0.005(3) 0.001(2) -0.001(3)
C12 0.016(3) 0.067(5) 0.019(3) 0.004(3) -0.001(2) -0.001(3)
C13 0.016(3) 0.062(4) 0.020(3) 0.000(3) 0.004(2) 0.001(3)
C14 0.028(3) 0.068(5) 0.024(3) 0.001(3) -0.008(2) -0.006(3)
C15 0.046(4) 0.066(5) 0.035(4) -0.007(4) -0.011(3) -0.006(4)
C16 0.043(4) 0.053(4) 0.033(4) -0.007(3) 0.001(3) 0.002(3)
C17 0.026(3) 0.060(5) 0.023(3) 0.003(3) 0.005(2) 0.002(3)
C18 0.020(3) 0.067(5) 0.016(3) 0.001(3) 0.004(2) -0.002(3)
C19 0.043(4) 0.065(5) 0.052(5) -0.004(4) 0.001(3) 0.020(4)
C20 0.028(3) 0.077(5) 0.026(3) 0.004(4) 0.003(3) -0.001(4)
C21 0.027(3) 0.081(6) 0.064(5) -0.004(4) 0.012(3) -0.008(4)
C22 0.030(4) 0.064(5) 0.057(5) -0.016(4) 0.009(3) 0.001(4)
C23 0.058(5) 0.097(7) 0.135(9) -0.044(6) 0.051(5) -0.020(5)
C24 0.146(10) 0.121(10) 0.191(13) 0.029(10) 0.068(9) 0.025(8)
C25 0.081(7) 0.085(8) 0.132(10) 0.023(7) 0.044(7) 0.023(6)
C26 0.157(12) 0.127(10) 0.062(7) 0.030(7) 0.022(7) -0.012(9)
C27 0.103(7) 0.087(7) 0.038(5) 0.005(5) 0.015(4) -0.016(6)
N1 0.014(2) 0.058(3) 0.022(3) 0.001(2) 0.0053(18) 0.000(2)
N2 0.019(2) 0.072(4) 0.014(2) 0.002(2) -0.0008(18) 0.004(2)
N3 0.041(3) 0.072(5) 0.052(4) -0.015(4) -0.002(3) -0.019(3)
N4 0.102(7) 0.092(6) 0.102(7) 0.005(6) 0.013(5) -0.018(5)
N5 0.258(16) 0.144(11) 0.175(13) 0.086(11) 0.052(11) -0.017(11)
O1 0.022(2) 0.068(3) 0.034(2) -0.005(2) -0.0082(17) -0.006(2)
O2 0.0169(18) 0.066(3) 0.025(2) 0.002(2) -0.0067(15) 0.0014(19)
O3 0.026(2) 0.069(3) 0.017(2) 0.000(2) 0.0036(15) -0.001(2)
O4 0.0214(19) 0.080(3) 0.016(2) -0.005(2) -0.0017(15) 0.012(2)
O5 0.0209(19) 0.059(3) 0.020(2) -0.003(2) -0.0031(15) 0.0066(19)
O6 0.027(2) 0.062(3) 0.033(2) -0.006(2) -0.0047(17) 0.013(2)
O7 0.024(2) 0.068(3) 0.039(3) -0.006(2) 0.0048(17) -0.008(2)
O8 0.023(2) 0.069(3) 0.050(3) -0.012(3) 0.0014(19) -0.006(2)
O9 0.025(2) 0.062(3) 0.071(3) -0.015(3) 0.014(2) -0.011(2)
O10 0.023(2) 0.061(3) 0.028(2) -0.002(2) 0.0011(16) 0.001(2)
O11 0.050(3) 0.064(3) 0.044(3) -0.007(3) -0.012(2) 0.000(3)
O12 0.041(3) 0.073(4) 0.039(3) -0.009(3) -0.003(2) -0.010(2)
O13 0.109(5) 0.082(4) 0.067(4) -0.015(4) -0.031(3) -0.007(4)
O14 0.034(3) 0.075(4) 0.042(3) -0.009(3) 0.017(2) -0.008(3)
O15 0.030(3) 0.058(4) 0.056(3) 0.004(3) 0.003(2) 0.007(3)

loop_
_atom_type_symbol
_atom_type_description
_atom_type_scat_dispersion_real
_atom_type_scat_dispersion_imag
_atom_type_scat_source
C C 0.0033 0.0016 'International Tables Vol C Tables 4.2.6.8 and 6.1.1.4'
H H 0.0000 0.0000 'International Tables Vol C Tables 4.2.6.8 and 6.1.1.4'
N N 0.0061 0.0033 'International Tables Vol C Tables 4.2.6.8 and 6.1.1.4'
Ni Ni 0.3393 1.1124 'International Tables Vol C Tables 4.2.6.8 and 6.1.1.4'
O O 0.0106 0.0060 'International Tables Vol C Tables 4.2.6.8 and 6.1.1.4'
Tb Tb -0.1723 4.1537 'International Tables Vol C Tables 4.2.6.8 and 6.1.1.4'

loop_
_geom_angle_atom_site_label_1
_geom_angle_atom_site_label_2
_geom_angle_atom_site_label_3
_geom_angle
_geom_angle_site_symmetry_1
_geom_angle_site_symmetry_3
_geom_angle_publ_flag
O2 Tb1 O1 61.80(12) . . ?
O2 Tb1 O5 67.84(13) . 2 ?
O2 Tb1 O6 132.12(13) . 2 ?
O2 Tb1 O7 92.75(15) . . ?
O2 Tb1 O8 131.79(15) . . ?
O2 Tb1 O9 81.94(15) . . ?
O2 Tb1 O11 98.37(16) . . ?
O2 Tb1 O12 142.83(14) . . ?
O5 Tb1 O1 122.33(14) 2 . ?
O5 Tb1 O6 64.32(14) 2 2 ?
O5 Tb1 O7 80.15(13) 2 . ?
O5 Tb1 O8 125.92(14) 2 . ?
O5 Tb1 O9 76.31(15) 2 . ?
O5 Tb1 O11 149.26(14) 2 . ?
O5 Tb1 O12 125.00(15) 2 . ?
O6 Tb1 O1 154.06(13) 2 . ?
O6 Tb1 O12 70.71(15) 2 . ?
O7 Tb1 O1 76.15(14) . . ?
O7 Tb1 O6 80.97(14) . 2 ?
O7 Tb1 O11 129.30(15) . . ?
O7 Tb1 O12 122.53(15) . . ?
O8 Tb1 O1 75.92(15) . . ?
O8 Tb1 O6 80.74(14) . 2 ?
O8 Tb1 O7 53.46(15) . . ?
O8 Tb1 O11 84.10(16) . . ?
O8 Tb1 O12 72.91(15) . . ?
O9 Tb1 O1 120.18(16) . . ?
O9 Tb1 O6 85.44(16) . 2 ?
O9 Tb1 O7 156.15(15) . . ?
O9 Tb1 O8 142.90(16) . . ?
O9 Tb1 O11 74.55(16) . . ?
O9 Tb1 O12 70.03(15) . . ?
O11 Tb1 O1 66.61(16) . . ?
O11 Tb1 O6 122.24(17) . 2 ?
O11 Tb1 O12 51.56(17) . . ?
O12 Tb1 O1 112.08(14) . . ?
N1 Ni1 O10 88.80(18) . . ?
N1 Ni1 O14 89.45(19) . . ?
O2 Ni1 N1 92.43(17) . . ?
O2 Ni1 O4 171.11(17) . 2 ?
O2 Ni1 O5 80.04(15) . 2 ?
O2 Ni1 O10 89.84(16) . . ?
O2 Ni1 O14 92.82(18) . . ?
O4 Ni1 N1 96.45(17) 2 . ?
O4 Ni1 O10 90.76(16) 2 . ?
O4 Ni1 O14 86.87(19) 2 . ?
O5 Ni1 N1 172.26(16) 2 . ?
O5 Ni1 O4 91.07(15) 2 2 ?
O5 Ni1 O10 92.93(17) 2 . ?
O5 Ni1 O14 89.14(18) 2 . ?
O14 Ni1 O10 176.88(17) . . ?
C3 C2 C7 121.4(6) . . ?
C3 C2 O1 125.7(5) . . ?
O1 C2 C7 112.9(5) . . ?
C2 C3 C4 119.9(6) . . ?
C5 C4 C3 120.5(7) . . ?
C4 C5 C6 120.5(7) . . ?
C5 C6 C8 115.7(6) . . ?
C7 C6 C5 119.4(5) . . ?
C7 C6 C8 124.9(5) . . ?
C6 C7 C2 118.3(6) . . ?
O2 C7 C2 116.9(6) . . ?
O2 C7 C6 124.7(5) . . ?
N1 C8 C6 127.0(6) . . ?
N1 C9 C10 110.2(5) . . ?
C9 C10 C11 112.9(5) . . ?
O3 C10 C9 110.3(4) . . ?
O3 C10 C11 107.5(4) . . ?
N2 C11 C10 109.8(5) . . ?
N2 C12 C13 116.6(5) . . ?
O4 C12 C13 123.5(5) . . ?
O4 C12 N2 119.7(6) . . ?
C14 C13 C12 119.6(5) . . ?
C14 C13 C18 119.0(6) . . ?
C18 C13 C12 121.2(5) . . ?
C15 C14 C13 121.9(6) . . ?
C14 C15 C16 119.1(6) . . ?
C17 C16 C15 120.6(7) . . ?
C16 C17 C18 121.8(6) . . ?
C16 C17 O6 125.0(6) . . ?
O6 C17 C18 113.1(5) . . ?
C13 C18 C17 117.4(5) . . ?
O5 C18 C13 124.8(6) . . ?
O5 C18 C17 117.8(5) . . ?
O7 C20 C21 120.1(7) . . ?
O8 C20 C21 120.0(6) . . ?
O8 C20 O7 119.9(5) . . ?
O9 C22 C23 116.4(7) . . ?
O10 C22 C23 117.1(6) . . ?
O10 C22 O9 126.4(6) . . ?
N4 C25 C24 173.8(15) . . ?
N5 C26 C27 179.3(19) . . ?
C8 N1 Ni1 123.2(4) . . ?
C8 N1 C9 115.7(5) . . ?
C9 N1 Ni1 121.1(4) . . ?
C12 N2 C11 122.4(5) . . ?
O11 N3 O12 117.4(6) . . ?
O11 N3 O13 121.1(7) . . ?
O13 N3 O12 121.5(7) . . ?
C1 O1 Tb1 124.5(4) . . ?
C2 O1 Tb1 117.1(3) . . ?
C2 O1 C1 116.2(5) . . ?
Ni1 O2 Tb1 104.95(17) . . ?
C7 O2 Tb1 130.6(3) . . ?
C7 O2 Ni1 124.2(4) . . ?
C12 O4 Ni1 123.3(3) . 2 ?
Ni1 O5 Tb1 102.83(15) 2 2 ?
C18 O5 Tb1 123.7(4) . 2 ?
C18 O5 Ni1 124.1(3) . 2 ?
C17 O6 Tb1 117.8(4) . 2 ?
C17 O6 C19 116.3(5) . . ?
C19 O6 Tb1 125.7(4) . 2 ?
C20 O7 Tb1 92.6(4) . . ?
C20 O8 Tb1 93.9(4) . . ?
C22 O9 Tb1 134.0(5) . . ?
C22 O10 Ni1 128.5(4) . . ?
N3 O11 Tb1 96.7(4) . . ?
N3 O12 Tb1 93.7(4) . . ?

loop_
_geom_bond_atom_site_label_1
_geom_bond_atom_site_label_2
_geom_bond_distance
_geom_bond_site_symmetry_2
_geom_bond_publ_flag
Tb1 O1 2.638(4) . ?
Tb1 O2 2.297(4) . ?
Tb1 O5 2.347(4) 2 ?
Tb1 O6 2.498(4) 2 ?
Tb1 O7 2.426(4) . ?
Tb1 O8 2.402(4) . ?
Tb1 O9 2.361(4) . ?
Tb1 O11 2.456(5) . ?
Tb1 O12 2.500(5) . ?
Ni1 N1 2.042(5) . ?
Ni1 O2 2.010(4) . ?
Ni1 O4 2.030(4) 2 ?
Ni1 O5 2.020(4) 2 ?
Ni1 O10 2.101(4) . ?
Ni1 O14 2.080(5) . ?
C1 O1 1.443(6) . ?
C2 C3 1.375(9) . ?
C2 C7 1.413(8) . ?
C2 O1 1.383(8) . ?
C3 C4 1.381(10) . ?
C4 C5 1.373(9) . ?
C5 C6 1.414(8) . ?
C6 C7 1.402(9) . ?
C6 C8 1.468(8) . ?
C7 O2 1.320(7) . ?
C8 N1 1.271(7) . ?
C9 C10 1.517(8) . ?
C9 N1 1.486(7) . ?
C10 C11 1.528(7) . ?
C10 O3 1.421(7) . ?
C11 N2 1.449(8) . ?
C12 C13 1.486(9) . ?
C12 N2 1.342(7) . ?
C12 O4 1.252(7) . ?
C13 C14 1.399(8) . ?
C13 C18 1.417(8) . ?
C14 C15 1.378(9) . ?
C15 C16 1.383(9) . ?
C16 C17 1.362(9) . ?
C17 C18 1.418(9) . ?
C17 O6 1.391(7) . ?
C18 O5 1.316(7) . ?
C19 O6 1.444(8) . ?
C20 C21 1.506(8) . ?
C20 O7 1.259(8) . ?
C20 O8 1.250(8) . ?
C22 C23 1.520(10) . ?
C22 O9 1.259(8) . ?
C22 O10 1.245(8) . ?
C24 C25 1.435(15) . ?
C25 N4 1.113(12) . ?
C26 C27 1.418(15) . ?
C26 N5 1.137(14) . ?
N3 O11 1.244(8) . ?
N3 O12 1.279(7) . ?
N3 O13 1.254(8) . ?
O4 Ni1 2.030(4) 2 ?
O5 Tb1 2.347(4) 2 ?
O5 Ni1 2.020(4) 2 ?
O6 Tb1 2.498(4) 2 ?

loop_
_geom_torsion_atom_site_label_1
_geom_torsion_atom_site_label_2
_geom_torsion_atom_site_label_3
_geom_torsion_atom_site_label_4
_geom_torsion
_geom_torsion_site_symmetry_1
_geom_torsion_site_symmetry_2
_geom_torsion_site_symmetry_3
_geom_torsion_site_symmetry_4
_geom_torsion_publ_flag
C2 C3 C4 C5 0.0(11) . . . . ?
C2 C7 O2 Tb1 -6.9(7) . . . . ?
C2 C7 O2 Ni1 165.7(4) . . . . ?
C3 C2 C7 C6 0.8(9) . . . . ?
C3 C2 C7 O2 177.6(5) . . . . ?
C3 C2 O1 Tb1 -172.0(5) . . . . ?
C3 C2 O1 C1 -8.0(8) . . . . ?
C3 C4 C5 C6 0.8(11) . . . . ?
C4 C5 C6 C7 -0.7(10) . . . . ?
C4 C5 C6 C8 -178.3(6) . . . . ?
C5 C6 C7 C2 -0.1(8) . . . . ?
C5 C6 C7 O2 -176.5(6) . . . . ?
C5 C6 C8 N1 -175.1(6) . . . . ?
C6 C7 O2 Tb1 169.6(4) . . . . ?
C6 C7 O2 Ni1 -17.8(8) . . . . ?
C6 C8 N1 Ni1 2.9(9) . . . . ?
C6 C8 N1 C9 -177.6(6) . . . . ?
C7 C2 C3 C4 -0.8(10) . . . . ?
C7 C2 O1 Tb1 6.4(6) . . . . ?
C7 C2 O1 C1 170.4(5) . . . . ?
C7 C6 C8 N1 7.4(10) . . . . ?
C8 C6 C7 C2 177.3(5) . . . . ?
C8 C6 C7 O2 0.8(9) . . . . ?
C9 C10 C11 N2 178.3(4) . . . . ?
C10 C9 N1 Ni1 -61.4(5) . . . . ?
C10 C9 N1 C8 119.1(6) . . . . ?
C10 C11 N2 C12 87.3(6) . . . . ?
C12 C13 C14 C15 175.3(6) . . . . ?
C12 C13 C18 C17 -177.9(5) . . . . ?
C12 C13 C18 O5 3.4(8) . . . . ?
C13 C12 N2 C11 -162.8(5) . . . . ?
C13 C12 O4 Ni1 -37.8(8) . . . 2 ?
C13 C14 C15 C16 3.1(10) . . . . ?
C13 C18 O5 Tb1 -166.3(4) . . . 2 ?
C13 C18 O5 Ni1 -25.5(7) . . . 2 ?
C14 C13 C18 C17 -2.8(8) . . . . ?
C14 C13 C18 O5 178.5(5) . . . . ?
C14 C15 C16 C17 -3.5(10) . . . . ?
C15 C16 C17 C18 0.7(9) . . . . ?
C15 C16 C17 O6 -177.9(6) . . . . ?
C16 C17 C18 C13 2.5(8) . . . . ?
C16 C17 C18 O5 -178.7(5) . . . . ?
C16 C17 O6 Tb1 165.5(5) . . . 2 ?
C16 C17 O6 C19 -10.0(8) . . . . ?
C17 C18 O5 Tb1 15.0(7) . . . 2 ?
C17 C18 O5 Ni1 155.8(4) . . . 2 ?
C18 C13 C14 C15 0.0(9) . . . . ?
C18 C17 O6 Tb1 -13.2(6) . . . 2 ?
C18 C17 O6 C19 171.4(5) . . . . ?
C21 C20 O7 Tb1 176.2(6) . . . . ?
C21 C20 O8 Tb1 -176.1(6) . . . . ?
C23 C22 O9 Tb1 161.8(6) . . . . ?
C23 C22 O10 Ni1 -177.1(6) . . . . ?
N1 C9 C10 C11 -169.0(4) . . . . ?
N1 C9 C10 O3 -48.7(6) . . . . ?
N2 C12 C13 C14 32.7(7) . . . . ?
N2 C12 C13 C18 -152.2(5) . . . . ?
N2 C12 O4 Ni1 146.4(4) . . . 2 ?
O1 C2 C3 C4 177.5(6) . . . . ?
O1 C2 C7 C6 -177.6(5) . . . . ?
O1 C2 C7 O2 -0.9(7) . . . . ?
O3 C10 C11 N2 56.4(6) . . . . ?
O4 C12 C13 C14 -143.2(6) . . . . ?
O4 C12 C13 C18 31.9(8) . . . . ?
O4 C12 N2 C11 13.3(8) . . . . ?
O6 C17 C18 C13 -178.8(5) . . . . ?
O6 C17 C18 O5 0.0(7) . . . . ?
O7 C20 O8 Tb1 3.8(6) . . . . ?
O8 C20 O7 Tb1 -3.8(6) . . . . ?
O9 C22 O10 Ni1 0.0(11) . . . . ?
O10 C22 O9 Tb1 -15.3(12) . . . . ?
O11 N3 O12 Tb1 8.1(6) . . . . ?
O12 N3 O11 Tb1 -8.2(6) . . . . ?
O13 N3 O11 Tb1 173.2(6) . . . . ?
O13 N3 O12 Tb1 -173.4(6) . . . . ?

loop_
_smtbx_masks_void_nr
_smtbx_masks_void_average_x
_smtbx_masks_void_average_y
_smtbx_masks_void_average_z
_smtbx_masks_void_volume
_smtbx_masks_void_count_electrons
_smtbx_masks_void_content
1 0.000 0.000 -0.785 514.8 102.9 ?
2 0.500 0.500 -0.739 514.8 102.9 ?
